data_7016654
loop_
_publ_author_name
'Mirabello, Vincenzo'
'Caporali, Maria'
'Gallo, Vito'
'Gonsalvi, Luca'
'Ienco, Andrea'
'Latronico, Mario'
'Mastrorilli, Piero'
'Peruzzini, Maurizio'

_publ_section_title
;
 Dynamic behaviour of Ru and Ru-Pt complexes containing tetrahedro-P(4)
 ligand.
;
_journal_issue 38
_journal_name_full 'Dalton transactions (Cambridge, England : 2003)'
_journal_page_first 9668
_journal_page_last 9671
_journal_paper_doi 10.1039/c1dt10572h
_journal_volume 40
_journal_year 2011
_chemical_compound_source 'synthesis as described'
_chemical_formula_moiety 'C50 H45 P8 Ru, B F4'
_chemical_formula_sum 'C50 H45 B F4 P8 Ru'
_chemical_formula_weight 1081.5
_chemical_name_systematic
;
?
;
_space_group_IT_number 14
_symmetry_cell_setting monoclinic
_symmetry_Int_Tables_number 14
_symmetry_space_group_name_Hall '-P 2ybc'
_symmetry_space_group_name_H-M 'P 1 21/c 1'
_atom_sites_solution_hydrogens geom
_atom_sites_solution_primary direct
_atom_sites_solution_secondary difmap
_audit_creation_date 2009-04-02T21:49:55-00:00
_audit_creation_method 'WinGX routine CIF_UPDATE'
_cell_angle_alpha 90
_cell_angle_beta 94.9185(13)
_cell_angle_gamma 90
_cell_formula_units_Z 8
_cell_length_a 17.5322(2)
_cell_length_b 23.5016(3)
_cell_length_c 23.7195(4)
_cell_measurement_reflns_used 0
_cell_measurement_temperature 150(2)
_cell_measurement_theta_max 0
_cell_measurement_theta_min 0
_cell_measurement_wavelength 1.5418
_cell_volume 9737.3(2)
_computing_cell_refinement
;
CrysAlis RED, Oxford Diffraction Ltd.,
Version 1.171.32.29 (release 10-06-2008 CrysAlis171 .NET)
(compiled Jun 10 2008,16:49:55)
;
_computing_data_collection
;
CrysAlis CCD, Oxford Diffraction Ltd.,
Version 1.171.32.29 (release 10-06-2008 CrysAlis171 .NET)
(compiled Jun 10 2008,16:49:55)
;
_computing_data_reduction
;
CrysAlis RED, Oxford Diffraction Ltd.,
Version 1.171.32.29 (release 10-06-2008 CrysAlis171 .NET)
(compiled Jun 10 2008,16:49:55)
;
_computing_molecular_graphics 'Ortep-3 for Windows (Farrugia, 1997)'
_computing_publication_material 'WinGX publication routines (Farrugia, 1999)'
_computing_structure_refinement 'SHELXL-97 (Sheldrick, 1997)'
_computing_structure_solution 'SHELXS-97 (Sheldrick, 1990)'
_diffrn_ambient_temperature 150(2)
_diffrn_detector_area_resol_mean 8.1241
_diffrn_measured_fraction_theta_full 0.972
_diffrn_measured_fraction_theta_max 0.972
_diffrn_orient_matrix_UB_11 -0.0751911477
_diffrn_orient_matrix_UB_12 0.030911402
_diffrn_orient_matrix_UB_13 -0.0195596183
_diffrn_orient_matrix_UB_21 -0.0359473054
_diffrn_orient_matrix_UB_22 -0.0211709228
_diffrn_orient_matrix_UB_23 0.0532012833
_diffrn_orient_matrix_UB_31 0.0289180984
_diffrn_orient_matrix_UB_32 0.0537804156
_diffrn_orient_matrix_UB_33 0.0322442623
_diffrn_radiation_monochromator graphite
_diffrn_radiation_probe x-ray
_diffrn_radiation_type CuK\a
_diffrn_radiation_wavelength 1.54184
_diffrn_reflns_av_R_equivalents 0.0539
_diffrn_reflns_av_unetI/netI 0.0652
_diffrn_reflns_limit_h_max 19
_diffrn_reflns_limit_h_min -9
_diffrn_reflns_limit_k_max 26
_diffrn_reflns_limit_k_min -25
_diffrn_reflns_limit_l_max 26
_diffrn_reflns_limit_l_min -26
_diffrn_reflns_number 39029
_diffrn_reflns_theta_full 62.03
_diffrn_reflns_theta_max 62.03
_diffrn_reflns_theta_min 3.76
_exptl_absorpt_coefficient_mu 5.513
_exptl_absorpt_correction_T_max 0.332
_exptl_absorpt_correction_T_min 0.139
_exptl_absorpt_correction_type multi-scan
_exptl_absorpt_process_details
;
CrysAlis RED, Oxford Diffraction Ltd.,
Version 1.171.32.29 (release 10-06-2008 CrysAlis171 .NET)
(compiled Jun 10 2008,16:49:55)
Empirical absorption correction using spherical harmonics,
implemented in SCALE3 ABSPACK scaling algorithm.
;
_exptl_crystal_colour white
_exptl_crystal_density_diffrn 1.476
_exptl_crystal_density_method 'not measured'
_exptl_crystal_description prism
_exptl_crystal_F_000 4400
_exptl_crystal_size_max .30
_exptl_crystal_size_mid .20
_exptl_crystal_size_min .20
_refine_diff_density_max 1.221
_refine_diff_density_min -0.825
_refine_diff_density_rms 0.094
_refine_ls_extinction_method none
_refine_ls_goodness_of_fit_ref 1.022
_refine_ls_hydrogen_treatment mixed
_refine_ls_matrix_type full
_refine_ls_number_parameters 967
_refine_ls_number_reflns 14901
_refine_ls_number_restraints 0
_refine_ls_restrained_S_all 1.022
_refine_ls_R_factor_all 0.0962
_refine_ls_R_factor_gt 0.0574
_refine_ls_shift/su_max 0.011
_refine_ls_shift/su_mean 0
_refine_ls_structure_factor_coef Fsqd
_refine_ls_weighting_details 'calc w=1/[\s^2^(Fo^2^)+(0.0658P)^2^+25.6628P] where P=(Fo^2^+2Fc^2^)/3'
_refine_ls_weighting_scheme calc
_refine_ls_wR_factor_gt 0.1292
_refine_ls_wR_factor_ref 0.1479
_reflns_number_gt 10255
_reflns_number_total 14901
_reflns_threshold_expression >2sigma(I)
_cod_data_source_file c1dt10572h.txt
_cod_data_source_block mv4b
_cod_original_sg_symbol_H-M 'P 21/c'
_cod_original_formula_sum 'C50 H45 B1 F4 P8 Ru1'
_cod_database_code 7016654

loop_
_symmetry_equiv_pos_as_xyz
'x, y, z'
'-x, y+1/2, -z+1/2'
'-x, -y, -z'
'x, -y-1/2, z-1/2'

loop_
_atom_site_label
_atom_site_type_symbol
_atom_site_fract_x
_atom_site_fract_y
_atom_site_fract_z
_atom_site_U_iso_or_equiv
_atom_site_adp_type
_atom_site_occupancy
_atom_site_symmetry_multiplicity
_atom_site_calc_flag
_atom_site_refinement_flags
Ru1 Ru 0.47321(2) 0.025920(19) 0.72306(2) 0.03101(13) Uani 1 1 d .
H1 H 0.514(3) 0.030(2) 0.671(2) 0.037 Uiso 1 1 d .
Ru2 Ru -0.02060(2) 0.28178(2) 0.495434(19) 0.03232(14) Uani 1 1 d .
H2 H 0.027(3) 0.342(2) 0.497(2) 0.039 Uiso 1 1 d .
P1 P 0.39909(9) 0.02000(8) 0.79940(7) 0.0442(4) Uani 1 1 d .
P2 P 0.38348(17) 0.03899(19) 0.88567(12) 0.1353(15) Uani 1 1 d .
P3 P 0.34872(15) -0.04198(13) 0.85343(12) 0.0952(9) Uani 1 1 d .
P4 P 0.28489(12) 0.03222(12) 0.82337(11) 0.0837(8) Uani 1 1 d .
P5 P -0.09854(10) 0.20141(8) 0.49067(7) 0.0444(4) Uani 1 1 d .
P6 P -0.21711(15) 0.17897(13) 0.49546(15) 0.1097(11) Uani 1 1 d .
P7 P -0.15404(15) 0.14157(10) 0.43089(10) 0.0805(7) Uani 1 1 d .
P8 P -0.12616(18) 0.11753(11) 0.51823(12) 0.1005(10) Uani 1 1 d .
P11 P 0.51876(8) -0.06675(7) 0.73139(7) 0.0364(4) Uani 1 1 d .
P12 P 0.39173(8) -0.03192(7) 0.66515(7) 0.0355(4) Uani 1 1 d .
P21 P 0.44260(8) 0.12181(7) 0.70472(7) 0.0338(4) Uani 1 1 d .
P22 P 0.57618(8) 0.08126(7) 0.76020(7) 0.0358(4) Uani 1 1 d .
P31 P 0.07654(9) 0.23955(7) 0.44865(7) 0.0369(4) Uani 1 1 d .
P32 P -0.04748(8) 0.29665(7) 0.39805(7) 0.0353(4) Uani 1 1 d .
P41 P 0.02605(8) 0.28221(7) 0.59029(6) 0.0355(4) Uani 1 1 d .
P42 P -0.10348(8) 0.33694(7) 0.54592(7) 0.0350(4) Uani 1 1 d .
C1 C 0.4386(3) -0.0993(3) 0.6867(3) 0.0476(18) Uani 1 1 d .
H1A H 0.4561 -0.1208 0.6543 0.057 Uiso 1 1 calc R
H1B H 0.406 -0.1238 0.7087 0.057 Uiso 1 1 calc R
C2 C 0.5279(3) 0.1498(3) 0.7461(3) 0.0453(17) Uani 1 1 d .
H2A H 0.558 0.1757 0.7237 0.054 Uiso 1 1 calc R
H2B H 0.5151 0.169 0.7812 0.054 Uiso 1 1 calc R
C3 C 0.0276(3) 0.2481(3) 0.3771(3) 0.0416(16) Uani 1 1 d .
H3A H 0.0608 0.266 0.3503 0.05 Uiso 1 1 calc R
H3B H 0.0066 0.2119 0.3612 0.05 Uiso 1 1 calc R
C4 C -0.0415(3) 0.3366(3) 0.6125(3) 0.0427(16) Uani 1 1 d .
H4A H -0.0689 0.3242 0.6452 0.051 Uiso 1 1 calc R
H4B H -0.0166 0.3739 0.6207 0.051 Uiso 1 1 calc R
C11 C 0.60805(17) -0.08524(18) 0.70205(17) 0.0400(16) Uani 1 1 d G
C12 C 0.6747(2) -0.08572(19) 0.73833(14) 0.0445(17) Uani 1 1 d G
H12 H 0.6721 -0.08 0.7778 0.053 Uiso 1 1 calc R
C13 C 0.74504(18) -0.0946(2) 0.7169(2) 0.059(2) Uani 1 1 d G
H13 H 0.7906 -0.095 0.7417 0.071 Uiso 1 1 calc R
C14 C 0.7488(2) -0.1031(2) 0.6592(2) 0.063(2) Uani 1 1 d G
H14 H 0.7969 -0.1092 0.6446 0.075 Uiso 1 1 calc R
C15 C 0.6822(3) -0.1026(2) 0.62293(15) 0.066(2) Uani 1 1 d G
H15 H 0.6848 -0.1084 0.5835 0.079 Uiso 1 1 calc R
C16 C 0.6118(2) -0.0937(2) 0.64435(17) 0.0553(19) Uani 1 1 d G
H16 H 0.5663 -0.0933 0.6195 0.066 Uiso 1 1 calc R
C21 C 0.5255(2) -0.10420(17) 0.79891(16) 0.0421(16) Uani 1 1 d G
C22 C 0.5391(2) -0.07356(14) 0.8489(2) 0.0470(18) Uani 1 1 d G
H22 H 0.5459 -0.0335 0.8477 0.056 Uiso 1 1 calc R
C23 C 0.5426(2) -0.1015(2) 0.90068(16) 0.058(2) Uani 1 1 d G
H23 H 0.5518 -0.0806 0.9348 0.069 Uiso 1 1 calc R
C24 C 0.5326(3) -0.1602(2) 0.90248(18) 0.066(2) Uani 1 1 d G
H24 H 0.535 -0.1793 0.9379 0.079 Uiso 1 1 calc R
C25 C 0.5191(2) -0.19081(14) 0.8525(2) 0.061(2) Uani 1 1 d G
H25 H 0.5122 -0.2309 0.8537 0.073 Uiso 1 1 calc R
C26 C 0.5156(2) -0.16283(17) 0.80071(19) 0.0498(18) Uani 1 1 d G
H26 H 0.5063 -0.1838 0.7665 0.06 Uiso 1 1 calc R
C31 C 0.3913(2) -0.02819(19) 0.58820(14) 0.0405(16) Uani 1 1 d G
C32 C 0.4167(3) 0.02127(17) 0.56369(18) 0.062(2) Uani 1 1 d G
H32 H 0.4372 0.0514 0.587 0.074 Uiso 1 1 calc R
C33 C 0.4121(3) 0.02658(18) 0.50512(19) 0.080(3) Uani 1 1 d G
H33 H 0.4295 0.0604 0.4884 0.096 Uiso 1 1 calc R
C34 C 0.3822(3) -0.0176(2) 0.47108(14) 0.070(2) Uani 1 1 d G
H34 H 0.379 -0.014 0.4311 0.084 Uiso 1 1 calc R
C35 C 0.3567(3) -0.06704(19) 0.49560(19) 0.063(2) Uani 1 1 d G
H35 H 0.3363 -0.0972 0.4723 0.075 Uiso 1 1 calc R
C36 C 0.3613(2) -0.07234(16) 0.5542(2) 0.0542(19) Uani 1 1 d G
H36 H 0.3439 -0.1061 0.5709 0.065 Uiso 1 1 calc R
C41 C 0.28873(18) -0.0381(2) 0.6720(2) 0.0473(18) Uani 1 1 d G
C42 C 0.2405(3) -0.0028(2) 0.6381(2) 0.064(2) Uani 1 1 d G
H42 H 0.2608 0.0204 0.6102 0.076 Uiso 1 1 calc R
C43 C 0.1626(2) -0.0015(2) 0.6451(2) 0.088(3) Uani 1 1 d G
H43 H 0.1296 0.0226 0.622 0.106 Uiso 1 1 calc R
C44 C 0.13296(18) -0.0354(3) 0.6860(3) 0.084(3) Uani 1 1 d G
H44 H 0.0797 -0.0345 0.6908 0.101 Uiso 1 1 calc R
C45 C 0.1812(3) -0.0707(2) 0.7199(2) 0.081(3) Uani 1 1 d G
H45 H 0.1609 -0.0939 0.7478 0.098 Uiso 1 1 calc R
C46 C 0.2591(3) -0.0720(2) 0.7129(2) 0.072(2) Uani 1 1 d G
H46 H 0.292 -0.0962 0.736 0.086 Uiso 1 1 calc R
C51 C 0.35963(18) 0.15732(17) 0.73028(18) 0.0377(15) Uani 1 1 d G
C52 C 0.3655(2) 0.21137(17) 0.75405(18) 0.0453(17) Uani 1 1 d G
H52 H 0.4141 0.229 0.7606 0.054 Uiso 1 1 calc R
C53 C 0.3001(3) 0.23956(15) 0.76821(19) 0.061(2) Uani 1 1 d G
H53 H 0.3041 0.2765 0.7845 0.073 Uiso 1 1 calc R
C54 C 0.2288(2) 0.2137(2) 0.7586(2) 0.064(2) Uani 1 1 d G
H54 H 0.1842 0.233 0.7683 0.077 Uiso 1 1 calc R
C55 C 0.22301(17) 0.1597(2) 0.7348(2) 0.058(2) Uani 1 1 d G
H55 H 0.1743 0.142 0.7282 0.069 Uiso 1 1 calc R
C56 C 0.2884(2) 0.13146(15) 0.72065(18) 0.0452(17) Uani 1 1 d G
H56 H 0.2844 0.0945 0.7044 0.054 Uiso 1 1 calc R
C61 C 0.4445(2) 0.15087(18) 0.63275(13) 0.0346(14) Uani 1 1 d G
C62 C 0.51251(18) 0.15173(19) 0.60660(18) 0.0489(18) Uani 1 1 d G
H62 H 0.5587 0.1392 0.6266 0.059 Uiso 1 1 calc R
C63 C 0.5128(2) 0.1709(2) 0.55117(18) 0.057(2) Uani 1 1 d G
H63 H 0.5593 0.1714 0.5333 0.068 Uiso 1 1 calc R
C64 C 0.4452(3) 0.1891(2) 0.52188(14) 0.0560(19) Uani 1 1 d G
H64 H 0.4454 0.2022 0.484 0.067 Uiso 1 1 calc R
C65 C 0.3772(2) 0.1883(2) 0.54803(17) 0.060(2) Uani 1 1 d G
H65 H 0.331 0.2008 0.528 0.071 Uiso 1 1 calc R
C66 C 0.37689(18) 0.1691(2) 0.60346(17) 0.0475(17) Uani 1 1 d G
H66 H 0.3304 0.1685 0.6213 0.057 Uiso 1 1 calc R
C71 C 0.66546(18) 0.08630(18) 0.72505(17) 0.0384(15) Uani 1 1 d G
C72 C 0.7184(2) 0.12807(17) 0.74267(17) 0.0516(18) Uani 1 1 d G
H72 H 0.7084 0.153 0.7727 0.062 Uiso 1 1 calc R
C73 C 0.7858(2) 0.13338(18) 0.7163(2) 0.059(2) Uani 1 1 d G
H73 H 0.822 0.1619 0.7284 0.071 Uiso 1 1 calc R
C74 C 0.80041(19) 0.0969(2) 0.67237(19) 0.060(2) Uani 1 1 d G
H74 H 0.8465 0.1006 0.6544 0.072 Uiso 1 1 calc R
C75 C 0.7475(2) 0.05515(19) 0.65475(17) 0.0533(19) Uani 1 1 d G
H75 H 0.7575 0.0302 0.6247 0.064 Uiso 1 1 calc R
C76 C 0.6800(2) 0.04984(16) 0.68109(18) 0.0450(17) Uani 1 1 d G
H76 H 0.6439 0.0213 0.669 0.054 Uiso 1 1 calc R
C81 C 0.6114(2) 0.07814(19) 0.83500(13) 0.0405(16) Uani 1 1 d G
C82 C 0.6778(2) 0.04810(19) 0.85171(17) 0.0489(18) Uani 1 1 d G
H82 H 0.7091 0.0341 0.8241 0.059 Uiso 1 1 calc R
C83 C 0.6982(2) 0.03858(19) 0.90885(19) 0.059(2) Uani 1 1 d G
H83 H 0.7436 0.018 0.9203 0.07 Uiso 1 1 calc R
C84 C 0.6523(3) 0.0591(2) 0.94927(14) 0.061(2) Uani 1 1 d G
H84 H 0.6663 0.0526 0.9883 0.073 Uiso 1 1 calc R
C85 C 0.5859(2) 0.0891(2) 0.93255(16) 0.064(2) Uani 1 1 d G
H85 H 0.5545 0.1031 0.9602 0.077 Uiso 1 1 calc R
C86 C 0.5654(2) 0.09865(19) 0.87542(18) 0.0528(19) Uani 1 1 d G
H86 H 0.52 0.1192 0.864 0.063 Uiso 1 1 calc R
C91 C 0.1031(3) 0.16512(15) 0.46037(19) 0.0436(16) Uani 1 1 d G
C92 C 0.1636(3) 0.15323(19) 0.50036(19) 0.0564(19) Uani 1 1 d G
H92 H 0.1911 0.1835 0.5193 0.068 Uiso 1 1 calc R
C93 C 0.1838(3) 0.0971(2) 0.5126(2) 0.074(2) Uani 1 1 d G
H93 H 0.2252 0.089 0.54 0.089 Uiso 1 1 calc R
C94 C 0.1436(4) 0.05289(16) 0.4849(3) 0.092(3) Uani 1 1 d G
H94 H 0.1574 0.0145 0.4933 0.11 Uiso 1 1 calc R
C95 C 0.0830(3) 0.06478(18) 0.4449(3) 0.093(3) Uani 1 1 d G
H95 H 0.0555 0.0346 0.426 0.112 Uiso 1 1 calc R
C96 C 0.0628(3) 0.1209(2) 0.4326(2) 0.067(2) Uani 1 1 d G
H96 H 0.0214 0.129 0.4053 0.08 Uiso 1 1 calc R
C101 C 0.17133(16) 0.27163(17) 0.44614(17) 0.0362(15) Uani 1 1 d G
C102 C 0.19347(19) 0.31797(17) 0.48009(16) 0.0417(16) Uani 1 1 d G
H102 H 0.1583 0.3347 0.5036 0.05 Uiso 1 1 calc R
C103 C 0.2670(2) 0.33991(16) 0.47970(18) 0.0509(18) Uani 1 1 d G
H103 H 0.2822 0.3716 0.5029 0.061 Uiso 1 1 calc R
C104 C 0.31848(16) 0.31551(19) 0.44534(19) 0.0541(19) Uani 1 1 d G
H104 H 0.3688 0.3305 0.4451 0.065 Uiso 1 1 calc R
C105 C 0.2963(2) 0.2692(2) 0.41138(18) 0.056(2) Uani 1 1 d G
H105 H 0.3315 0.2525 0.3879 0.067 Uiso 1 1 calc R
C106 C 0.2228(2) 0.24722(16) 0.41178(17) 0.0506(18) Uani 1 1 d G
H106 H 0.2076 0.2155 0.3886 0.061 Uiso 1 1 calc R
C111 C -0.0309(2) 0.36600(14) 0.36622(18) 0.0367(15) Uani 1 1 d G
C112 C -0.09197(17) 0.39880(18) 0.34357(18) 0.0458(17) Uani 1 1 d G
H112 H -0.1427 0.3844 0.3428 0.055 Uiso 1 1 calc R
C113 C -0.0789(2) 0.45261(17) 0.32209(18) 0.0528(19) Uani 1 1 d G
H113 H -0.1206 0.475 0.3066 0.063 Uiso 1 1 calc R
C114 C -0.0046(3) 0.47363(15) 0.32326(19) 0.059(2) Uani 1 1 d G
H114 H 0.0043 0.5104 0.3086 0.071 Uiso 1 1 calc R
C115 C 0.0565(2) 0.4408(2) 0.3459(2) 0.063(2) Uani 1 1 d G
H115 H 0.1072 0.4552 0.3467 0.075 Uiso 1 1 calc R
C116 C 0.04336(18) 0.38701(18) 0.36739(19) 0.0511(19) Uani 1 1 d G
H116 H 0.0851 0.3646 0.3829 0.061 Uiso 1 1 calc R
C121 C -0.13744(18) 0.27306(19) 0.36086(17) 0.0436(17) Uani 1 1 d G
C122 C -0.2042(2) 0.28525(19) 0.38619(16) 0.0530(19) Uani 1 1 d G
H122 H -0.2017 0.3064 0.4205 0.064 Uiso 1 1 calc R
C123 C -0.27442(19) 0.2666(2) 0.3614(2) 0.067(2) Uani 1 1 d G
H123 H -0.32 0.2749 0.3787 0.08 Uiso 1 1 calc R
C124 C -0.2779(2) 0.2357(2) 0.3112(2) 0.073(3) Uani 1 1 d G
H124 H -0.326 0.2229 0.2943 0.087 Uiso 1 1 calc R
C125 C -0.2112(3) 0.2235(2) 0.28591(17) 0.072(2) Uani 1 1 d G
H125 H -0.2136 0.2024 0.2516 0.086 Uiso 1 1 calc R
C126 C -0.1410(2) 0.2422(2) 0.31072(18) 0.0546(19) Uani 1 1 d G
H126 H -0.0954 0.2338 0.2934 0.066 Uiso 1 1 calc R
C131 C 0.12193(15) 0.30878(16) 0.61142(18) 0.0361(15) Uani 1 1 d G
C132 C 0.1816(2) 0.27030(14) 0.62241(18) 0.0417(16) Uani 1 1 d G
H132 H 0.1713 0.2306 0.6224 0.05 Uiso 1 1 calc R
C133 C 0.25615(17) 0.28990(18) 0.63337(19) 0.0530(19) Uani 1 1 d G
H133 H 0.2969 0.2636 0.6409 0.064 Uiso 1 1 calc R
C134 C 0.27112(16) 0.3480(2) 0.6333(2) 0.057(2) Uani 1 1 d G
H134 H 0.3221 0.3614 0.6408 0.068 Uiso 1 1 calc R
C135 C 0.2115(2) 0.38647(14) 0.6223(2) 0.0542(19) Uani 1 1 d G
H135 H 0.2217 0.4262 0.6223 0.065 Uiso 1 1 calc R
C136 C 0.13690(19) 0.36687(15) 0.61139(19) 0.0454(17) Uani 1 1 d G
H136 H 0.0961 0.3932 0.6039 0.054 Uiso 1 1 calc R
C141 C 0.0187(2) 0.21994(17) 0.63464(17) 0.0434(17) Uani 1 1 d G
C142 C 0.0065(2) 0.2244(2) 0.69161(18) 0.057(2) Uani 1 1 d G
H142 H 0.0022 0.2609 0.7084 0.069 Uiso 1 1 calc R
C143 C 0.0005(3) 0.1756(3) 0.72402(15) 0.073(3) Uani 1 1 d G
H143 H -0.0078 0.1787 0.763 0.087 Uiso 1 1 calc R
C144 C 0.0067(2) 0.1223(2) 0.6995(2) 0.069(3) Uani 1 1 d G
H144 H 0.0027 0.0889 0.7216 0.083 Uiso 1 1 calc R
C145 C 0.0189(2) 0.11780(16) 0.6425(2) 0.064(2) Uani 1 1 d G
H145 H 0.0232 0.0814 0.6257 0.076 Uiso 1 1 calc R
C146 C 0.0249(2) 0.1666(2) 0.61007(15) 0.0522(19) Uani 1 1 d G
H146 H 0.0332 0.1636 0.5711 0.063 Uiso 1 1 calc R
C151 C -0.19597(17) 0.3102(2) 0.56393(19) 0.0435(17) Uani 1 1 d G
C152 C -0.2011(2) 0.2747(2) 0.61033(19) 0.065(2) Uani 1 1 d G
H152 H -0.1563 0.265 0.6337 0.077 Uiso 1 1 calc R
C153 C -0.2718(3) 0.2534(2) 0.6225(2) 0.088(3) Uani 1 1 d G
H153 H -0.2753 0.2291 0.6542 0.105 Uiso 1 1 calc R
C154 C -0.3374(2) 0.2676(2) 0.5882(2) 0.078(3) Uani 1 1 d G
H154 H -0.3857 0.253 0.5966 0.093 Uiso 1 1 calc R
C155 C -0.33225(18) 0.3031(2) 0.5419(2) 0.068(2) Uani 1 1 d G
H155 H -0.3771 0.3128 0.5185 0.081 Uiso 1 1 calc R
C156 C -0.2615(2) 0.3244(2) 0.52969(17) 0.0534(19) Uani 1 1 d G
H156 H -0.258 0.3486 0.498 0.064 Uiso 1 1 calc R
C161 C -0.1221(2) 0.41176(13) 0.52955(16) 0.0351(15) Uani 1 1 d G
C162 C -0.1714(2) 0.44386(17) 0.55966(15) 0.0474(18) Uani 1 1 d G
H162 H -0.1978 0.4265 0.5885 0.057 Uiso 1 1 calc R
C163 C -0.1821(2) 0.50132(17) 0.54755(17) 0.0498(18) Uani 1 1 d G
H163 H -0.2158 0.5233 0.5681 0.06 Uiso 1 1 calc R
C164 C -0.1435(2) 0.52668(13) 0.50533(18) 0.0472(17) Uani 1 1 d G
H164 H -0.1508 0.566 0.4971 0.057 Uiso 1 1 calc R
C165 C -0.0942(2) 0.49458(16) 0.47522(15) 0.0450(17) Uani 1 1 d G
H165 H -0.0678 0.5119 0.4464 0.054 Uiso 1 1 calc R
C166 C -0.08351(19) 0.43712(15) 0.48732(15) 0.0365(15) Uani 1 1 d G
H166 H -0.0498 0.4152 0.4667 0.044 Uiso 1 1 calc R
B1 B 0.4828(5) -0.2398(4) 0.6168(4) 0.053(2) Uani 1 1 d .
B2 B 0.0394(5) 0.3741(5) 0.7662(4) 0.061(3) Uani 1 1 d .
F1 F 0.0611(3) 0.3974(2) 0.7169(2) 0.0920(16) Uani 1 1 d .
F2 F 0.0896(3) 0.3319(2) 0.7828(3) 0.109(2) Uani 1 1 d .
F3 F 0.0421(3) 0.4177(3) 0.8043(2) 0.125(2) Uani 1 1 d .
F4 F -0.0327(3) 0.3523(3) 0.7555(3) 0.125(2) Uani 1 1 d .
F5 F 0.4565(2) -0.2471(2) 0.6684(2) 0.0805(15) Uani 1 1 d .
F6 F 0.5059(4) -0.2864(2) 0.5920(4) 0.161(3) Uani 1 1 d .
F7 F 0.5460(3) -0.2045(2) 0.6219(3) 0.108(2) Uani 1 1 d .
F8 F 0.4307(3) -0.2093(3) 0.5838(2) 0.122(2) Uani 1 1 d .

loop_
_atom_site_aniso_label
_atom_site_aniso_U_11
_atom_site_aniso_U_22
_atom_site_aniso_U_33
_atom_site_aniso_U_23
_atom_site_aniso_U_13
_atom_site_aniso_U_12
Ru1 0.0206(2) 0.0331(3) 0.0394(3) 0.0017(2) 0.00229(18) 0.00058(19)
Ru2 0.0246(2) 0.0424(3) 0.0301(3) 0.0017(2) 0.00289(18) -0.0025(2)
P1 0.0338(9) 0.0556(11) 0.0447(11) 0.0069(9) 0.0118(7) 0.0124(8)
P2 0.0835(19) 0.260(5) 0.0672(19) -0.056(2) 0.0381(15) -0.033(2)
P3 0.0796(16) 0.113(2) 0.101(2) 0.0488(17) 0.0509(15) 0.0282(15)
P4 0.0493(12) 0.121(2) 0.0858(17) 0.0403(15) 0.0345(11) 0.0370(13)
P5 0.0461(10) 0.0465(11) 0.0406(10) 0.0021(8) 0.0041(8) -0.0138(8)
P6 0.0664(16) 0.094(2) 0.174(3) -0.037(2) 0.0356(17) -0.0451(15)
P7 0.111(2) 0.0725(16) 0.0563(15) -0.0020(12) -0.0027(13) -0.0448(14)
P8 0.137(2) 0.0727(17) 0.0847(19) 0.0327(14) -0.0325(17) -0.0542(17)
P11 0.0256(8) 0.0354(9) 0.0486(11) 0.0021(8) 0.0050(7) 0.0016(7)
P12 0.0200(7) 0.0385(9) 0.0481(10) -0.0013(8) 0.0042(6) -0.0037(7)
P21 0.0244(8) 0.0347(9) 0.0414(10) 0.0008(7) -0.0022(6) 0.0005(7)
P22 0.0264(8) 0.0363(9) 0.0430(10) 0.0013(8) -0.0061(7) 0.0002(7)
P31 0.0368(9) 0.0418(10) 0.0324(9) 0.0017(7) 0.0056(7) 0.0051(7)
P32 0.0296(8) 0.0452(10) 0.0309(9) 0.0020(7) 0.0016(6) -0.0028(7)
P41 0.0226(8) 0.0538(10) 0.0302(9) 0.0025(8) 0.0026(6) -0.0009(7)
P42 0.0200(8) 0.0501(10) 0.0348(9) 0.0010(8) 0.0021(6) -0.0017(7)
C1 0.037(4) 0.039(4) 0.066(5) 0.003(3) -0.003(3) -0.003(3)
C2 0.035(4) 0.041(4) 0.057(5) -0.003(3) -0.012(3) 0.000(3)
C3 0.043(4) 0.044(4) 0.038(4) -0.004(3) 0.004(3) 0.000(3)
C4 0.026(3) 0.071(5) 0.031(4) -0.002(3) 0.001(3) 0.006(3)
C11 0.036(4) 0.033(4) 0.053(5) 0.006(3) 0.015(3) 0.004(3)
C12 0.031(4) 0.048(4) 0.055(5) 0.007(3) 0.007(3) 0.009(3)
C13 0.036(4) 0.058(5) 0.083(6) 0.015(4) 0.013(4) 0.007(3)
C14 0.045(5) 0.052(5) 0.094(7) 0.005(4) 0.028(4) 0.012(4)
C15 0.062(5) 0.069(6) 0.068(6) -0.017(4) 0.019(4) 0.012(4)
C16 0.045(4) 0.059(5) 0.063(5) -0.012(4) 0.011(3) 0.009(4)
C21 0.026(3) 0.037(4) 0.065(5) 0.008(3) 0.011(3) 0.007(3)
C22 0.031(4) 0.051(4) 0.060(5) 0.012(4) 0.013(3) 0.007(3)
C23 0.042(4) 0.072(6) 0.061(5) 0.017(4) 0.013(3) 0.011(4)
C24 0.042(4) 0.075(6) 0.082(6) 0.042(5) 0.021(4) 0.018(4)
C25 0.046(4) 0.045(5) 0.095(7) 0.023(5) 0.024(4) 0.012(4)
C26 0.032(4) 0.043(4) 0.074(5) 0.011(4) 0.008(3) 0.008(3)
C31 0.027(3) 0.047(4) 0.047(4) -0.009(3) 0.002(3) 0.003(3)
C32 0.092(6) 0.051(5) 0.043(5) -0.004(4) 0.003(4) -0.021(4)
C33 0.118(8) 0.070(6) 0.052(6) -0.001(4) 0.003(5) -0.036(5)
C34 0.088(6) 0.078(6) 0.043(5) -0.019(4) 0.004(4) -0.024(5)
C35 0.056(5) 0.072(6) 0.059(6) -0.022(4) 0.000(4) -0.017(4)
C36 0.031(4) 0.060(5) 0.071(6) -0.013(4) 0.001(3) -0.008(3)
C41 0.030(3) 0.052(4) 0.061(5) -0.008(4) 0.010(3) -0.008(3)
C42 0.032(4) 0.080(6) 0.080(6) 0.005(5) 0.007(4) 0.011(4)
C43 0.032(4) 0.111(8) 0.122(9) -0.001(7) 0.001(5) 0.018(5)
C44 0.041(5) 0.103(8) 0.112(8) -0.021(6) 0.024(5) -0.011(5)
C45 0.041(5) 0.099(7) 0.107(8) 0.002(6) 0.021(5) -0.019(5)
C46 0.047(5) 0.079(6) 0.093(7) 0.007(5) 0.027(4) -0.007(4)
C51 0.033(4) 0.043(4) 0.037(4) 0.008(3) 0.001(3) 0.012(3)
C52 0.046(4) 0.054(5) 0.036(4) 0.003(3) 0.005(3) 0.007(3)
C53 0.076(6) 0.063(5) 0.046(5) -0.001(4) 0.013(4) 0.029(4)
C54 0.053(5) 0.087(6) 0.053(5) 0.004(4) 0.013(4) 0.032(5)
C55 0.035(4) 0.089(6) 0.049(5) 0.014(4) 0.002(3) 0.005(4)
C56 0.033(4) 0.057(4) 0.046(4) 0.002(3) 0.004(3) 0.010(3)
C61 0.030(3) 0.029(3) 0.045(4) -0.003(3) 0.000(3) -0.001(3)
C62 0.034(4) 0.048(4) 0.065(5) 0.007(4) 0.009(3) -0.001(3)
C63 0.056(5) 0.060(5) 0.057(5) 0.010(4) 0.021(4) -0.002(4)
C64 0.064(5) 0.062(5) 0.042(5) 0.006(4) 0.005(4) -0.009(4)
C65 0.053(5) 0.080(6) 0.045(5) 0.009(4) -0.003(3) 0.000(4)
C66 0.035(4) 0.060(5) 0.047(5) 0.005(4) 0.006(3) -0.002(3)
C71 0.024(3) 0.044(4) 0.046(4) 0.005(3) -0.006(3) -0.005(3)
C72 0.044(4) 0.057(5) 0.052(5) 0.000(4) -0.004(3) -0.013(3)
C73 0.040(4) 0.079(6) 0.058(5) 0.010(4) -0.004(3) -0.030(4)
C74 0.033(4) 0.091(6) 0.056(5) 0.006(4) 0.001(3) -0.019(4)
C75 0.034(4) 0.068(5) 0.059(5) 0.003(4) 0.007(3) -0.006(4)
C76 0.030(3) 0.051(4) 0.054(5) 0.004(4) 0.000(3) -0.006(3)
C81 0.033(3) 0.042(4) 0.045(4) -0.005(3) -0.005(3) -0.005(3)
C82 0.032(4) 0.059(5) 0.052(5) 0.003(4) -0.014(3) 0.007(3)
C83 0.049(4) 0.064(5) 0.058(5) 0.002(4) -0.021(4) 0.010(4)
C84 0.062(5) 0.072(6) 0.045(5) -0.003(4) -0.019(4) -0.010(4)
C85 0.058(5) 0.089(6) 0.044(5) -0.017(4) -0.001(4) -0.002(4)
C86 0.047(4) 0.062(5) 0.046(5) -0.011(4) -0.012(3) 0.010(4)
C91 0.056(4) 0.039(4) 0.037(4) 0.000(3) 0.015(3) 0.004(3)
C92 0.063(5) 0.052(5) 0.055(5) 0.011(4) 0.006(4) 0.012(4)
C93 0.082(6) 0.061(6) 0.078(6) 0.017(5) 0.000(5) 0.017(5)
C94 0.126(9) 0.054(6) 0.096(8) 0.009(5) 0.013(6) 0.019(6)
C95 0.130(9) 0.050(6) 0.098(8) -0.008(5) -0.006(7) 0.000(6)
C96 0.086(6) 0.043(5) 0.070(6) -0.010(4) -0.001(4) 0.001(4)
C101 0.034(3) 0.046(4) 0.029(4) 0.003(3) 0.005(3) 0.006(3)
C102 0.032(3) 0.050(4) 0.045(4) -0.002(3) 0.013(3) 0.006(3)
C103 0.039(4) 0.062(5) 0.053(5) 0.001(4) 0.009(3) -0.002(3)
C104 0.027(4) 0.084(6) 0.053(5) 0.010(4) 0.013(3) 0.000(4)
C105 0.040(4) 0.083(6) 0.048(5) 0.001(4) 0.019(3) 0.013(4)
C106 0.043(4) 0.060(5) 0.050(5) -0.003(4) 0.012(3) 0.011(3)
C111 0.034(3) 0.048(4) 0.028(4) 0.004(3) -0.001(3) -0.007(3)
C112 0.043(4) 0.051(4) 0.044(4) 0.002(3) 0.006(3) 0.002(3)
C113 0.071(5) 0.054(5) 0.034(4) 0.003(3) 0.004(3) 0.015(4)
C114 0.088(6) 0.048(5) 0.043(5) 0.007(4) 0.010(4) -0.016(4)
C115 0.059(5) 0.074(6) 0.053(5) 0.019(4) -0.008(4) -0.032(4)
C116 0.035(4) 0.072(5) 0.045(4) 0.010(4) -0.004(3) -0.012(4)
C121 0.039(4) 0.053(4) 0.039(4) 0.013(3) 0.003(3) -0.012(3)
C122 0.044(4) 0.071(5) 0.043(4) 0.009(4) -0.003(3) -0.013(4)
C123 0.041(4) 0.094(6) 0.063(6) 0.028(5) -0.003(4) -0.019(4)
C124 0.053(5) 0.084(6) 0.078(6) 0.011(5) -0.009(4) -0.038(5)
C125 0.084(6) 0.073(6) 0.056(5) -0.005(4) -0.011(4) -0.038(5)
C126 0.062(5) 0.056(5) 0.045(5) -0.001(4) -0.003(3) -0.021(4)
C131 0.027(3) 0.045(4) 0.036(4) -0.002(3) 0.003(3) -0.001(3)
C132 0.025(3) 0.054(4) 0.046(4) 0.007(3) -0.001(3) 0.001(3)
C133 0.025(3) 0.083(6) 0.050(5) 0.004(4) -0.003(3) 0.004(4)
C134 0.027(4) 0.093(6) 0.050(5) -0.010(4) 0.001(3) -0.012(4)
C135 0.038(4) 0.058(5) 0.067(5) -0.012(4) 0.002(3) -0.010(4)
C136 0.034(4) 0.056(5) 0.046(4) -0.001(3) 0.003(3) 0.006(3)
C141 0.026(3) 0.068(5) 0.036(4) 0.013(4) 0.002(3) -0.006(3)
C142 0.036(4) 0.093(6) 0.042(5) 0.014(4) 0.003(3) -0.011(4)
C143 0.050(5) 0.112(8) 0.056(6) 0.037(6) 0.006(4) -0.005(5)
C144 0.029(4) 0.105(7) 0.073(6) 0.057(5) -0.002(4) -0.009(4)
C145 0.039(4) 0.068(5) 0.082(6) 0.031(5) -0.006(4) -0.007(4)
C146 0.039(4) 0.066(5) 0.051(5) 0.019(4) 0.000(3) -0.006(3)
C151 0.022(3) 0.057(4) 0.053(4) 0.003(3) 0.009(3) -0.002(3)
C152 0.039(4) 0.084(6) 0.072(6) 0.030(5) 0.014(4) 0.004(4)
C153 0.057(5) 0.097(7) 0.113(8) 0.048(6) 0.026(5) -0.009(5)
C154 0.032(4) 0.088(6) 0.117(8) 0.016(6) 0.024(4) -0.010(4)
C155 0.025(4) 0.086(6) 0.092(7) 0.017(5) -0.001(4) -0.005(4)
C156 0.029(4) 0.070(5) 0.061(5) 0.003(4) 0.000(3) -0.007(3)
C161 0.025(3) 0.047(4) 0.033(4) -0.009(3) 0.002(3) -0.007(3)
C162 0.035(4) 0.068(5) 0.039(4) -0.008(4) 0.007(3) -0.002(3)
C163 0.045(4) 0.055(5) 0.050(5) -0.007(4) 0.009(3) 0.007(3)
C164 0.042(4) 0.043(4) 0.055(5) -0.009(3) -0.005(3) -0.001(3)
C165 0.035(4) 0.052(4) 0.048(4) -0.006(3) 0.007(3) 0.001(3)
C166 0.032(3) 0.039(4) 0.038(4) -0.003(3) 0.001(3) 0.004(3)
B1 0.039(5) 0.047(5) 0.073(7) 0.006(5) 0.009(4) 0.003(4)
B2 0.034(5) 0.086(7) 0.063(7) -0.014(6) 0.009(4) -0.009(5)
F1 0.093(4) 0.118(4) 0.066(3) 0.015(3) 0.009(3) 0.015(3)
F2 0.063(3) 0.107(4) 0.161(6) 0.059(4) 0.020(3) 0.003(3)
F3 0.093(4) 0.198(7) 0.082(4) -0.060(4) -0.008(3) 0.017(4)
F4 0.044(3) 0.147(5) 0.189(6) -0.042(5) 0.035(3) -0.011(3)
F5 0.053(3) 0.114(4) 0.074(3) 0.047(3) 0.006(2) 0.000(3)
F6 0.162(6) 0.059(4) 0.281(10) -0.026(5) 0.132(6) -0.010(4)
F7 0.079(4) 0.090(4) 0.161(6) -0.020(4) 0.047(3) -0.035(3)
F8 0.087(4) 0.204(7) 0.077(4) 0.054(4) 0.024(3) 0.046(4)

loop_
_atom_type_symbol
_atom_type_description
_atom_type_scat_dispersion_real
_atom_type_scat_dispersion_imag
_atom_type_scat_source
C C 0.0181 0.0091 'International Tables Vol C Tables 4.2.6.8 and 6.1.1.4'
H H 0 0 'International Tables Vol C Tables 4.2.6.8 and 6.1.1.4'
B B 0.009 0.0039 'International Tables Vol C Tables 4.2.6.8 and 6.1.1.4'
F F 0.0727 0.0534 'International Tables Vol C Tables 4.2.6.8 and 6.1.1.4'
P P 0.2955 0.4335 'International Tables Vol C Tables 4.2.6.8 and 6.1.1.4'
Ru Ru 0.0552 3.296 'International Tables Vol C Tables 4.2.6.8 and 6.1.1.4'

loop_
_geom_angle_atom_site_label_1
_geom_angle_atom_site_label_2
_geom_angle_atom_site_label_3
_geom_angle
P1 Ru1 P11 95.10(6)
P1 Ru1 P12 93.95(6)
P11 Ru1 P12 72.09(6)
P1 Ru1 P22 101.86(6)
P11 Ru1 P22 103.95(6)
P12 Ru1 P22 164.04(6)
P1 Ru1 P21 93.88(6)
P11 Ru1 P21 170.79(6)
P12 Ru1 P21 109.35(6)
P22 Ru1 P21 72.09(5)
P1 Ru1 H1 175(2)
P11 Ru1 H1 87(2)
P12 Ru1 H1 82(2)
P22 Ru1 H1 83(2)
P21 Ru1 H1 84(2)
P41 Ru2 P5 101.92(6)
P41 Ru2 P31 104.55(6)
P5 Ru2 P31 94.66(6)
P41 Ru2 P32 167.56(6)
P5 Ru2 P32 90.32(6)
P31 Ru2 P32 71.82(6)
P41 Ru2 P42 71.73(5)
P5 Ru2 P42 94.95(6)
P31 Ru2 P42 170.25(6)
P32 Ru2 P42 109.82(6)
P41 Ru2 H2 81.1(19)
P5 Ru2 H2 174.4(18)
P31 Ru2 H2 89.1(18)
P32 Ru2 H2 86.9(19)
P42 Ru2 H2 81.4(18)
P2 P1 P4 61.25(12)
P2 P1 P3 58.91(15)
P4 P1 P3 59.93(10)
P2 P1 Ru1 149.47(12)
P4 P1 Ru1 142.71(11)
P3 P1 Ru1 141.42(12)
P3 P2 P1 61.53(12)
P3 P2 P4 60.25(13)
P1 P2 P4 59.65(11)
P2 P3 P4 61.27(15)
P2 P3 P1 59.55(12)
P4 P3 P1 59.35(10)
P1 P4 P3 60.72(9)
P1 P4 P2 59.09(10)
P3 P4 P2 58.48(16)
P8 P5 P6 61.03(13)
P8 P5 P7 60.18(10)
P6 P5 P7 59.68(12)
P8 P5 Ru2 151.35(11)
P6 P5 Ru2 139.46(12)
P7 P5 Ru2 141.88(10)
P7 P6 P5 60.40(10)
P7 P6 P8 59.82(13)
P5 P6 P8 59.22(11)
P6 P7 P8 60.83(15)
P6 P7 P5 59.92(10)
P8 P7 P5 59.39(10)
P5 P8 P7 60.42(10)
P5 P8 P6 59.76(11)
P7 P8 P6 59.35(13)
C11 P11 C21 103.1(2)
C11 P11 C1 108.6(3)
C21 P11 C1 107.0(3)
C11 P11 Ru1 119.49(16)
C21 P11 Ru1 121.59(16)
C1 P11 Ru1 95.8(2)
C31 P12 C41 99.9(2)
C31 P12 C1 106.5(3)
C41 P12 C1 109.1(3)
C31 P12 Ru1 120.70(15)
C41 P12 Ru1 123.55(18)
C1 P12 Ru1 95.9(2)
C51 P21 C2 107.1(3)
C51 P21 C61 102.5(2)
C2 P21 C61 106.5(3)
C51 P21 Ru1 123.59(15)
C2 P21 Ru1 94.7(2)
C61 P21 Ru1 120.36(15)
C81 P22 C2 108.9(3)
C81 P22 C71 102.29(19)
C2 P22 C71 104.9(3)
C81 P22 Ru1 121.94(16)
C2 P22 Ru1 95.18(19)
C71 P22 Ru1 121.69(15)
C91 P31 C101 100.3(2)
C91 P31 C3 109.7(3)
C101 P31 C3 106.0(2)
C91 P31 Ru2 121.48(17)
C101 P31 Ru2 122.83(15)
C3 P31 Ru2 95.2(2)
C121 P32 C111 103.4(2)
C121 P32 C3 106.8(3)
C111 P32 C3 107.3(3)
C121 P32 Ru2 121.55(15)
C111 P32 Ru2 120.91(15)
C3 P32 Ru2 94.9(2)
C141 P41 C131 103.1(2)
C141 P41 C4 108.3(3)
C131 P41 C4 106.4(2)
C141 P41 Ru2 121.38(17)
C131 P41 Ru2 120.45(15)
C4 P41 Ru2 95.61(19)
C151 P42 C161 103.6(2)
C151 P42 C4 105.6(3)
C161 P42 C4 105.6(3)
C151 P42 Ru2 122.01(18)
C161 P42 Ru2 122.03(14)
C4 P42 Ru2 95.18(19)
P12 C1 P11 95.9(3)
P12 C1 H1A 112.6
P11 C1 H1A 112.6
P12 C1 H1B 112.6
P11 C1 H1B 112.6
H1A C1 H1B 110.1
P22 C2 P21 97.2(3)
P22 C2 H2A 112.3
P21 C2 H2A 112.3
P22 C2 H2B 112.3
P21 C2 H2B 112.3
H2A C2 H2B 109.9
P32 C3 P31 96.1(3)
P32 C3 H3A 112.5
P31 C3 H3A 112.5
P32 C3 H3B 112.5
P31 C3 H3B 112.5
H3A C3 H3B 110.1
P42 C4 P41 95.9(3)
P42 C4 H4A 112.6
P41 C4 H4A 112.6
P42 C4 H4B 112.6
P41 C4 H4B 112.6
H4A C4 H4B 110.1
C12 C11 C16 120
C12 C11 P11 118.0(2)
C16 C11 P11 121.7(2)
C11 C12 C13 120
C11 C12 H12 120
C13 C12 H12 120
C12 C13 C14 120
C12 C13 H13 120
C14 C13 H13 120
C15 C14 C13 120
C15 C14 H14 120
C13 C14 H14 120
C16 C15 C14 120
C16 C15 H15 120
C14 C15 H15 120
C15 C16 C11 120
C15 C16 H16 120
C11 C16 H16 120
C22 C21 C26 120
C22 C21 P11 119.5(3)
C26 C21 P11 120.5(3)
C23 C22 C21 120
C23 C22 H22 120
C21 C22 H22 120
C22 C23 C24 120
C22 C23 H23 120
C24 C23 H23 120
C25 C24 C23 120
C25 C24 H24 120
C23 C24 H24 120
C24 C25 C26 120
C24 C25 H25 120
C26 C25 H25 120
C25 C26 C21 120
C25 C26 H26 120
C21 C26 H26 120
C32 C31 C36 120
C32 C31 P12 119.0(3)
C36 C31 P12 120.9(3)
C33 C32 C31 120
C33 C32 H32 120
C31 C32 H32 120
C32 C33 C34 120
C32 C33 H33 120
C34 C33 H33 120
C35 C34 C33 120
C35 C34 H34 120
C33 C34 H34 120
C34 C35 C36 120
C34 C35 H35 120
C36 C35 H35 120
C35 C36 C31 120
C35 C36 H36 120
C31 C36 H36 120
C42 C41 C46 120
C42 C41 P12 117.2(3)
C46 C41 P12 122.5(3)
C43 C42 C41 120
C43 C42 H42 120
C41 C42 H42 120
C42 C43 C44 120
C42 C43 H43 120
C44 C43 H43 120
C45 C44 C43 120
C45 C44 H44 120
C43 C44 H44 120
C44 C45 C46 120
C44 C45 H45 120
C46 C45 H45 120
C45 C46 C41 120
C45 C46 H46 120
C41 C46 H46 120
C52 C51 C56 120
C52 C51 P21 121.3(2)
C56 C51 P21 118.4(2)
C53 C52 C51 120
C53 C52 H52 120
C51 C52 H52 120
C54 C53 C52 120
C54 C53 H53 120
C52 C53 H53 120
C53 C54 C55 120
C53 C54 H54 120
C55 C54 H54 120
C54 C55 C56 120
C54 C55 H55 120
C56 C55 H55 120
C55 C56 C51 120
C55 C56 H56 120
C51 C56 H56 120
C62 C61 C66 120
C62 C61 P21 120.2(2)
C66 C61 P21 119.7(2)
C61 C62 C63 120
C61 C62 H62 120
C63 C62 H62 120
C62 C63 C64 120
C62 C63 H63 120
C64 C63 H63 120
C65 C64 C63 120
C65 C64 H64 120
C63 C64 H64 120
C64 C65 C66 120
C64 C65 H65 120
C66 C65 H65 120
C65 C66 C61 120
C65 C66 H66 120
C61 C66 H66 120
C72 C71 C76 120
C72 C71 P22 118.8(2)
C76 C71 P22 121.2(2)
C71 C72 C73 120
C71 C72 H72 120
C73 C72 H72 120
C72 C73 C74 120
C72 C73 H73 120
C74 C73 H73 120
C75 C74 C73 120
C75 C74 H74 120
C73 C74 H74 120
C76 C75 C74 120
C76 C75 H75 120
C74 C75 H75 120
C75 C76 C71 120
C75 C76 H76 120
C71 C76 H76 120
C82 C81 C86 120
C82 C81 P22 120.1(2)
C86 C81 P22 119.2(2)
C81 C82 C83 120
C81 C82 H82 120
C83 C82 H82 120
C82 C83 C84 120
C82 C83 H83 120
C84 C83 H83 120
C85 C84 C83 120
C85 C84 H84 120
C83 C84 H84 120
C84 C85 C86 120
C84 C85 H85 120
C86 C85 H85 120
C85 C86 C81 120
C85 C86 H86 120
C81 C86 H86 120
C92 C91 C96 120
C92 C91 P31 117.8(3)
C96 C91 P31 122.1(3)
C91 C92 C93 120
C91 C92 H92 120
C93 C92 H92 120
C94 C93 C92 120
C94 C93 H93 120
C92 C93 H93 120
C93 C94 C95 120
C93 C94 H94 120
C95 C94 H94 120
C96 C95 C94 120
C96 C95 H95 120
C94 C95 H95 120
C95 C96 C91 120
C95 C96 H96 120
C91 C96 H96 120
C102 C101 C106 120
C102 C101 P31 120.9(2)
C106 C101 P31 119.1(2)
C103 C102 C101 120
C103 C102 H102 120
C101 C102 H102 120
C102 C103 C104 120
C102 C103 H103 120
C104 C103 H103 120
C105 C104 C103 120
C105 C104 H104 120
C103 C104 H104 120
C106 C105 C104 120
C106 C105 H105 120
C104 C105 H105 120
C105 C106 C101 120
C105 C106 H106 120
C101 C106 H106 120
C112 C111 C116 120
C112 C111 P32 120.6(2)
C116 C111 P32 119.3(2)
C113 C112 C111 120
C113 C112 H112 120
C111 C112 H112 120
C112 C113 C114 120
C112 C113 H113 120
C114 C113 H113 120
C115 C114 C113 120
C115 C114 H114 120
C113 C114 H114 120
C114 C115 C116 120
C114 C115 H115 120
C116 C115 H115 120
C115 C116 C111 120
C115 C116 H116 120
C111 C116 H116 120
C122 C121 C126 120
C122 C121 P32 116.9(2)
C126 C121 P32 123.0(3)
C121 C122 C123 120
C121 C122 H122 120
C123 C122 H122 120
C124 C123 C122 120
C124 C123 H123 120
C122 C123 H123 120
C123 C124 C125 120
C123 C124 H124 120
C125 C124 H124 120
C124 C125 C126 120
C124 C125 H125 120
C126 C125 H125 120
C125 C126 C121 120
C125 C126 H126 120
C121 C126 H126 120
C132 C131 C136 120
C132 C131 P41 119.3(2)
C136 C131 P41 120.4(2)
C133 C132 C131 120
C133 C132 H132 120
C131 C132 H132 120
C132 C133 C134 120
C132 C133 H133 120
C134 C133 H133 120
C135 C134 C133 120
C135 C134 H134 120
C133 C134 H134 120
C134 C135 C136 120
C134 C135 H135 120
C136 C135 H135 120
C135 C136 C131 120
C135 C136 H136 120
C131 C136 H136 120
C142 C141 C146 120
C142 C141 P41 121.8(3)
C146 C141 P41 118.2(3)
C141 C142 C143 120
C141 C142 H142 120
C143 C142 H142 120
C142 C143 C144 120
C142 C143 H143 120
C144 C143 H143 120
C145 C144 C143 120
C145 C144 H144 120
C143 C144 H144 120
C144 C145 C146 120
C144 C145 H145 120
C146 C145 H145 120
C145 C146 C141 120
C145 C146 H146 120
C141 C146 H146 120
C152 C151 C156 120
C152 C151 P42 120.8(2)
C156 C151 P42 119.2(2)
C153 C152 C151 120
C153 C152 H152 120
C151 C152 H152 120
C152 C153 C154 120
C152 C153 H153 120
C154 C153 H153 120
C155 C154 C153 120
C155 C154 H154 120
C153 C154 H154 120
C154 C155 C156 120
C154 C155 H155 120
C156 C155 H155 120
C155 C156 C151 120
C155 C156 H156 120
C151 C156 H156 120
C162 C161 C166 120
C162 C161 P42 121.4(2)
C166 C161 P42 118.5(2)
C161 C162 C163 120
C161 C162 H162 120
C163 C162 H162 120
C164 C163 C162 120
C164 C163 H163 120
C162 C163 H163 120
C163 C164 C165 120
C163 C164 H164 120
C165 C164 H164 120
C166 C165 C164 120
C166 C165 H165 120
C164 C165 H165 120
C165 C166 C161 120
C165 C166 H166 120
C161 C166 H166 120
F6 B1 F5 115.9(8)
F6 B1 F8 113.4(9)
F5 B1 F8 108.9(6)
F6 B1 F7 105.2(7)
F5 B1 F7 109.3(7)
F8 B1 F7 103.3(7)
F2 B2 F3 111.9(8)
F2 B2 F4 110.1(8)
F3 B2 F4 112.6(7)
F2 B2 F1 108.5(7)
F3 B2 F1 105.6(8)
F4 B2 F1 108.0(8)

loop_
_geom_bond_atom_site_label_1
_geom_bond_atom_site_label_2
_geom_bond_distance
Ru1 P1 2.3215(17)
Ru1 P11 2.3222(16)
Ru1 P12 2.3322(16)
Ru1 P22 2.3353(16)
Ru1 P21 2.3485(16)
Ru1 H1 1.49(5)
Ru2 P41 2.3270(16)
Ru2 P5 2.3283(17)
Ru2 P31 2.3327(16)
Ru2 P32 2.3436(16)
Ru2 P42 2.3501(16)
Ru2 H2 1.64(5)
P1 P2 2.135(3)
P1 P4 2.147(2)
P1 P3 2.177(3)
P2 P3 2.121(5)
P2 P4 2.182(4)
P3 P4 2.160(3)
P5 P8 2.145(3)
P5 P6 2.157(3)
P5 P7 2.168(3)
P6 P7 2.152(4)
P6 P8 2.185(5)
P7 P8 2.163(3)
P11 C11 1.820(3)
P11 C21 1.822(4)
P11 C1 1.852(6)
P12 C31 1.826(4)
P12 C41 1.833(3)
P12 C1 1.837(6)
P21 C51 1.825(3)
P21 C2 1.838(6)
P21 C61 1.842(3)
P22 C81 1.829(3)
P22 C2 1.837(6)
P22 C71 1.839(3)
P31 C91 1.825(4)
P31 C101 1.830(3)
P31 C3 1.846(6)
P32 C121 1.826(3)
P32 C111 1.830(3)
P32 C3 1.842(6)
P41 C141 1.813(4)
P41 C131 1.823(3)
P41 C4 1.851(6)
P42 C151 1.824(3)
P42 C161 1.824(3)
P42 C4 1.839(6)
C1 H1A 0.99
C1 H1B 0.99
C2 H2A 0.99
C2 H2B 0.99
C3 H3A 0.99
C3 H3B 0.99
C4 H4A 0.99
C4 H4B 0.99
C11 C12 1.39
C11 C16 1.39
C12 C13 1.39
C12 H12 0.95
C13 C14 1.39
C13 H13 0.95
C14 C15 1.39
C14 H14 0.95
C15 C16 1.39
C15 H15 0.95
C16 H16 0.95
C21 C22 1.39
C21 C26 1.39
C22 C23 1.39
C22 H22 0.95
C23 C24 1.39
C23 H23 0.95
C24 C25 1.39
C24 H24 0.95
C25 C26 1.39
C25 H25 0.95
C26 H26 0.95
C31 C32 1.39
C31 C36 1.39
C32 C33 1.39
C32 H32 0.95
C33 C34 1.39
C33 H33 0.95
C34 C35 1.39
C34 H34 0.95
C35 C36 1.39
C35 H35 0.95
C36 H36 0.95
C41 C42 1.39
C41 C46 1.39
C42 C43 1.39
C42 H42 0.95
C43 C44 1.39
C43 H43 0.95
C44 C45 1.39
C44 H44 0.95
C45 C46 1.39
C45 H45 0.95
C46 H46 0.95
C51 C52 1.39
C51 C56 1.39
C52 C53 1.39
C52 H52 0.95
C53 C54 1.39
C53 H53 0.95
C54 C55 1.39
C54 H54 0.95
C55 C56 1.39
C55 H55 0.95
C56 H56 0.95
C61 C62 1.39
C61 C66 1.39
C62 C63 1.39
C62 H62 0.95
C63 C64 1.39
C63 H63 0.95
C64 C65 1.39
C64 H64 0.95
C65 C66 1.39
C65 H65 0.95
C66 H66 0.95
C71 C72 1.39
C71 C76 1.39
C72 C73 1.39
C72 H72 0.95
C73 C74 1.39
C73 H73 0.95
C74 C75 1.39
C74 H74 0.95
C75 C76 1.39
C75 H75 0.95
C76 H76 0.95
C81 C82 1.39
C81 C86 1.39
C82 C83 1.39
C82 H82 0.95
C83 C84 1.39
C83 H83 0.95
C84 C85 1.39
C84 H84 0.95
C85 C86 1.39
C85 H85 0.95
C86 H86 0.95
C91 C92 1.39
C91 C96 1.39
C92 C93 1.39
C92 H92 0.95
C93 C94 1.39
C93 H93 0.95
C94 C95 1.39
C94 H94 0.95
C95 C96 1.39
C95 H95 0.95
C96 H96 0.95
C101 C102 1.39
C101 C106 1.39
C102 C103 1.39
C102 H102 0.95
C103 C104 1.39
C103 H103 0.95
C104 C105 1.39
C104 H104 0.95
C105 C106 1.39
C105 H105 0.95
C106 H106 0.95
C111 C112 1.39
C111 C116 1.39
C112 C113 1.39
C112 H112 0.95
C113 C114 1.39
C113 H113 0.95
C114 C115 1.39
C114 H114 0.95
C115 C116 1.39
C115 H115 0.95
C116 H116 0.95
C121 C122 1.39
C121 C126 1.39
C122 C123 1.39
C122 H122 0.95
C123 C124 1.39
C123 H123 0.95
C124 C125 1.39
C124 H124 0.95
C125 C126 1.39
C125 H125 0.95
C126 H126 0.95
C131 C132 1.39
C131 C136 1.39
C132 C133 1.39
C132 H132 0.95
C133 C134 1.39
C133 H133 0.95
C134 C135 1.39
C134 H134 0.95
C135 C136 1.39
C135 H135 0.95
C136 H136 0.95
C141 C142 1.39
C141 C146 1.39
C142 C143 1.39
C142 H142 0.95
C143 C144 1.39
C143 H143 0.95
C144 C145 1.39
C144 H144 0.95
C145 C146 1.39
C145 H145 0.95
C146 H146 0.95
C151 C152 1.39
C151 C156 1.39
C152 C153 1.39
C152 H152 0.95
C153 C154 1.39
C153 H153 0.95
C154 C155 1.39
C154 H154 0.95
C155 C156 1.39
C155 H155 0.95
C156 H156 0.95
C161 C162 1.39
C161 C166 1.39
C162 C163 1.39
C162 H162 0.95
C163 C164 1.39
C163 H163 0.95
C164 C165 1.39
C164 H164 0.95
C165 C166 1.39
C165 H165 0.95
C166 H166 0.95
B1 F6 1.324(10)
B1 F5 1.356(10)
B1 F8 1.356(10)
B1 F7 1.380(9)
B2 F2 1.362(11)
B2 F3 1.363(10)
B2 F4 1.369(9)
B2 F1 1.374(10)
